data_8104769
loop_
_publ_author_name
'Chun-Mei, Guo'
'Lu-Yao, Yi'
'Lei, Pan'
'Yuan, You'
'Xu-Liang, Nie'

_publ_section_title
;
 Crystal structure of methyl (E)-3-(4-(2-ethoxy-2-oxoethoxy)phenyl)
 acrylate, C14H16O5
;
_journal_issue 3
_journal_name_full 'Zeitschrift f\"ur Kristallographie - New Crystal Structures'
_journal_page_first 569
_journal_page_last 571
_journal_paper_doi 10.1515/ncrs-2020-0634
_journal_volume 236
_journal_year 2021
_chemical_formula_sum 'C14 H16 O5'
_chemical_formula_weight 264.27
_chemical_name_systematic
;(E)-3-(4-(2-ethoxy-2-oxoethoxy)phenyl)
acrylate
;
_space_group_crystal_system triclinic
_space_group_IT_number 2
_space_group_name_Hall '-P 1'
_space_group_name_H-M_alt 'P -1'
_atom_sites_solution_hydrogens geom
_cell_angle_alpha 88.8880(10)
_cell_angle_beta 74.9880(10)
_cell_angle_gamma 87.5560(10)
_cell_formula_units_Z 4
_cell_length_a 8.5293(8)
_cell_length_b 11.5626(11)
_cell_length_c 14.2196(13)
_cell_measurement_reflns_used 5087
_cell_measurement_temperature 296(2)
_cell_measurement_theta_max 29.49
_cell_measurement_theta_min 2.52
_cell_volume 1353.2(2)
_computing_cell_refinement 'APEX2, SAINT and SADABS [1]'
_computing_data_collection 'APEX2, SAINT and SADABS [1]'
_computing_data_reduction 'APEX2, SAINT and SADABS [1]'
_computing_molecular_graphics 'Diamond 4.0 [4]'
_computing_publication_material 'SHELXL-2014/7 (Sheldrick, 2014) [2,3]'
_computing_structure_refinement 'SHELXL-2014/7 (Sheldrick, 2014) [2,3]'
_computing_structure_solution 'SHELXL-2014/7 (Sheldrick, 2014) [2,3]'
_diffrn_ambient_temperature 296(2)
_diffrn_measured_fraction_theta_full 0.994
_diffrn_measured_fraction_theta_max 0.993
_diffrn_measurement_device_type 'Bruker APEX-II CCD'
_diffrn_measurement_method '\f and \w scans'
_diffrn_radiation_monochromator graphite
_diffrn_radiation_source 'sealed tube'
_diffrn_radiation_type MoK\a
_diffrn_radiation_wavelength 0.71073
_diffrn_reflns_av_R_equivalents 0.0211
_diffrn_reflns_av_unetI/netI 0.0256
_diffrn_reflns_Laue_measured_fraction_full 0.994
_diffrn_reflns_Laue_measured_fraction_max 0.993
_diffrn_reflns_limit_h_max 10
_diffrn_reflns_limit_h_min -10
_diffrn_reflns_limit_k_max 13
_diffrn_reflns_limit_k_min -13
_diffrn_reflns_limit_l_max 15
_diffrn_reflns_limit_l_min -17
_diffrn_reflns_number 10485
_diffrn_reflns_point_group_measured_fraction_full 0.994
_diffrn_reflns_point_group_measured_fraction_max 0.993
_diffrn_reflns_theta_full 25.242
_diffrn_reflns_theta_max 25.498
_diffrn_reflns_theta_min 2.294
_exptl_absorpt_coefficient_mu 0.099
_exptl_crystal_colour COLORLESS
_exptl_crystal_density_diffrn 1.297
_exptl_crystal_description BLOCK
_exptl_crystal_F_000 140
_exptl_crystal_size_max 0.200
_exptl_crystal_size_mid 0.170
_exptl_crystal_size_min 0.150
_refine_diff_density_max 0.367
_refine_diff_density_min -0.190
_refine_diff_density_rms 0.051
_refine_ls_abs_structure_details
;
 Flack x determined using 1462 quotients [(I+)-(I-)]/[(I+)+(I-)]
 (Parsons, Flack and Wagner, Acta Crystallogr. B69 (2013) 249-259).
;
_refine_ls_extinction_coef 0.023(2)
_refine_ls_extinction_expression Fc^*^=kFc[1+0.001xFc^2^\l^3^/sin(2\q)]^-1/4^
_refine_ls_extinction_method 'SHELXL-2014/7 (Sheldrick 2014'
_refine_ls_goodness_of_fit_ref 1.042
_refine_ls_hydrogen_treatment constr
_refine_ls_matrix_type full
_refine_ls_number_parameters 348
_refine_ls_number_reflns 5000
_refine_ls_number_restraints 0
_refine_ls_restrained_S_all 1.042
_refine_ls_R_factor_all 0.0583
_refine_ls_R_factor_gt 0.0430
_refine_ls_shift/su_max 0.018
_refine_ls_shift/su_mean 0.000
_refine_ls_structure_factor_coef Fsqd
_refine_ls_weighting_details 'w=1/[\s^2^(Fo^2^)+(0.0487P)^2^+0.3744P] where P=(Fo^2^+2Fc^2^)/3'
_refine_ls_weighting_scheme calc
_refine_ls_wR_factor_gt 0.1062
_refine_ls_wR_factor_ref 0.1202
_reflns_Friedel_coverage 0.000
_reflns_Friedel_fraction_full .
_reflns_Friedel_fraction_max .
_reflns_number_gt 3803
_reflns_number_total 5000
_reflns_threshold_expression 'I > 2\s(I)'
_cod_data_source_file suppl_j_ncrs-2020-0634_suppl.cif
_cod_data_source_block 4139_0m
_cod_database_code 8104769
_shelx_space_group_comment
;
The symmetry employed for this shelxl refinement is uniquely defined
by the following loop, which should always be used as a source of
symmetry information in preference to the above space-group names.
They are only intended as comments.
;
_shelx_estimated_absorpt_t_min 0.995
_shelx_estimated_absorpt_t_max 0.996

loop_
_space_group_symop_operation_xyz
'x, y, z'
'-x, -y, -z'

loop_
_atom_site_label
_atom_site_type_symbol
_atom_site_fract_x
_atom_site_fract_y
_atom_site_fract_z
_atom_site_U_iso_or_equiv
_atom_site_adp_type
_atom_site_occupancy
_atom_site_site_symmetry_order
_atom_site_calc_flag
_atom_site_refinement_flags_posn
_atom_site_refinement_flags_adp
_atom_site_refinement_flags_occupancy
_atom_site_disorder_assembly
_atom_site_disorder_group
C1 C 0.5279(2) -0.03036(15) 0.83500(13) 0.0583(5) Uani 1 1 d . . . . .
H1 H 0.5195 -0.0209 0.9009 0.070 Uiso 1 1 calc R U . . .
C2 C 0.4461(2) 0.04737(15) 0.78830(13) 0.0591(5) Uani 1 1 d . . . . .
H2 H 0.3840 0.1086 0.8223 0.071 Uiso 1 1 calc R U . . .
C3 C 0.4571(2) 0.03348(14) 0.69001(12) 0.0488(4) Uani 1 1 d . . . . .
C4 C 0.5508(2) -0.05755(14) 0.63956(12) 0.0524(4) Uani 1 1 d . . . . .
H4 H 0.5586 -0.0670 0.5737 0.063 Uiso 1 1 calc R U . . .
C5 C 0.6323(2) -0.13374(14) 0.68744(12) 0.0523(4) Uani 1 1 d . . . . .
H5 H 0.6954 -0.1943 0.6530 0.063 Uiso 1 1 calc R U . . .
C6 C 0.6226(2) -0.12251(14) 0.78623(12) 0.0498(4) Uani 1 1 d . . . . .
C7 C 0.7077(2) -0.20735(15) 0.83439(13) 0.0545(4) Uani 1 1 d . . . . .
H7 H 0.7680 -0.2651 0.7946 0.065 Uiso 1 1 calc R U . . .
C8 C 0.7106(2) -0.21326(16) 0.92638(14) 0.0587(5) Uani 1 1 d . . . . .
H8 H 0.6561 -0.1561 0.9690 0.070 Uiso 1 1 calc R U . . .
C9 C 0.7981(2) -0.30808(15) 0.96279(13) 0.0544(4) Uani 1 1 d . . . . .
C10 C 0.8606(3) -0.39440(18) 1.10074(14) 0.0696(5) Uani 1 1 d . . . . .
H10A H 0.9752 -0.3823 1.0833 0.104 Uiso 1 1 calc R U . . .
H10B H 0.8408 -0.4679 1.0767 0.104 Uiso 1 1 calc R U . . .
H10C H 0.8202 -0.3933 1.1703 0.104 Uiso 1 1 calc R U . . .
C11 C 0.2865(2) 0.19980(14) 0.68563(13) 0.0568(4) Uani 1 1 d . . . . .
H11A H 0.3556 0.2497 0.7099 0.068 Uiso 1 1 calc R U . . .
H11B H 0.2027 0.1727 0.7406 0.068 Uiso 1 1 calc R U . . .
C12 C 0.2107(2) 0.26569(14) 0.61603(12) 0.0512(4) Uani 1 1 d . . . . .
C13 C 0.0553(3) 0.43844(16) 0.60416(15) 0.0674(5) Uani 1 1 d . . . . .
H13A H -0.0353 0.3993 0.5914 0.081 Uiso 1 1 calc R U . . .
H13B H 0.1279 0.4600 0.5423 0.081 Uiso 1 1 calc R U . . .
C14 C -0.0044(3) 0.54338(17) 0.66396(16) 0.0737(6) Uani 1 1 d . . . . .
H14A H 0.0864 0.5834 0.6736 0.111 Uiso 1 1 calc R U . . .
H14B H -0.0726 0.5208 0.7260 0.111 Uiso 1 1 calc R U . . .
H14C H -0.0657 0.5936 0.6309 0.111 Uiso 1 1 calc R U . . .
C15 C 0.8044(2) 0.18059(16) 0.86747(13) 0.0598(5) Uani 1 1 d . . . . .
H15 H 0.8318 0.1430 0.8079 0.072 Uiso 1 1 calc R U . . .
C16 C 0.8569(2) 0.13283(15) 0.94355(13) 0.0583(5) Uani 1 1 d . . . . .
H16 H 0.9198 0.0642 0.9351 0.070 Uiso 1 1 calc R U . . .
C17 C 0.8157(2) 0.18734(14) 1.03318(12) 0.0507(4) Uani 1 1 d . . . . .
C18 C 0.7214(2) 0.28931(15) 1.04514(13) 0.0574(5) Uani 1 1 d . . . . .
H18 H 0.6922 0.3258 1.1052 0.069 Uiso 1 1 calc R U . . .
C19 C 0.6711(2) 0.33635(16) 0.96771(13) 0.0587(5) Uani 1 1 d . . . . .
H19 H 0.6086 0.4051 0.9763 0.070 Uiso 1 1 calc R U . . .
C20 C 0.7111(2) 0.28407(15) 0.87698(12) 0.0529(4) Uani 1 1 d . . . . .
C21 C 0.6633(2) 0.33272(16) 0.79310(13) 0.0590(5) Uani 1 1 d . . . . .
H21 H 0.6886 0.2865 0.7380 0.071 Uiso 1 1 calc R U . . .
C22 C 0.5891(2) 0.43337(16) 0.78423(13) 0.0601(5) Uani 1 1 d . . . . .
H22 H 0.5563 0.4818 0.8378 0.072 Uiso 1 1 calc R U . . .
C23 C 0.5575(2) 0.46999(16) 0.69200(14) 0.0585(5) Uani 1 1 d . . . . .
C24 C 0.4518(3) 0.61708(17) 0.60725(15) 0.0704(5) Uani 1 1 d . . . . .
H24A H 0.5530 0.6258 0.5592 0.106 Uiso 1 1 calc R U . . .
H24B H 0.3943 0.6908 0.6187 0.106 Uiso 1 1 calc R U . . .
H24C H 0.3874 0.5635 0.5843 0.106 Uiso 1 1 calc R U . . .
C25 C 0.8304(2) 0.18562(15) 1.19728(12) 0.0534(4) Uani 1 1 d . . . . .
H25A H 0.7132 0.1962 1.2191 0.064 Uiso 1 1 calc R U . . .
H25B H 0.8775 0.2610 1.1938 0.064 Uiso 1 1 calc R U . . .
C26 C 0.8909(2) 0.10903(15) 1.26773(12) 0.0516(4) Uani 1 1 d . . . . .
C27 C 0.8913(3) 0.09761(17) 1.43497(13) 0.0647(5) Uani 1 1 d . . . . .
H27A H 1.0080 0.0890 1.4249 0.078 Uiso 1 1 calc R U . . .
H27B H 0.8469 0.0212 1.4408 0.078 Uiso 1 1 calc R U . . .
C28 C 0.8182(3) 0.16530(18) 1.52402(15) 0.0772(6) Uani 1 1 d . . . . .
H28A H 0.8626 0.2408 1.5172 0.116 Uiso 1 1 calc R U . . .
H28B H 0.8420 0.1263 1.5792 0.116 Uiso 1 1 calc R U . . .
H28C H 0.7027 0.1727 1.5334 0.116 Uiso 1 1 calc R U . . .
O1 O 0.8814(2) -0.38141(13) 0.91315(11) 0.0909(5) Uani 1 1 d . . . . .
O2 O 0.77875(17) -0.30365(12) 1.05856(9) 0.0685(4) Uani 1 1 d . . . . .
O3 O 0.37976(15) 0.10434(10) 0.63651(8) 0.0579(3) Uani 1 1 d . . . . .
O4 O 0.21016(19) 0.23713(12) 0.53647(10) 0.0748(4) Uani 1 1 d . . . . .
O5 O 0.14039(17) 0.36314(11) 0.65826(9) 0.0675(4) Uani 1 1 d . . . . .
O6 O 0.5950(3) 0.41540(14) 0.61845(11) 0.1085(7) Uani 1 1 d . . . . .
O7 O 0.48292(18) 0.57381(11) 0.69658(9) 0.0696(4) Uani 1 1 d . . . . .
O8 O 0.87424(16) 0.13399(10) 1.10454(8) 0.0593(3) Uani 1 1 d . . . . .
O9 O 0.95911(18) 0.01679(11) 1.25174(9) 0.0709(4) Uani 1 1 d . . . . .
O10 O 0.85264(17) 0.16062(10) 1.35406(9) 0.0624(3) Uani 1 1 d . . . . .

loop_
_atom_site_aniso_label
_atom_site_aniso_U_11
_atom_site_aniso_U_22
_atom_site_aniso_U_33
_atom_site_aniso_U_23
_atom_site_aniso_U_13
_atom_site_aniso_U_12
C1 0.0738(12) 0.0582(10) 0.0467(10) -0.0062(8) -0.0242(9) 0.0101(9)
C2 0.0749(12) 0.0520(10) 0.0516(10) -0.0093(8) -0.0208(9) 0.0156(9)
C3 0.0545(10) 0.0451(8) 0.0480(9) 0.0016(7) -0.0163(8) 0.0022(7)
C4 0.0590(10) 0.0548(9) 0.0426(9) -0.0035(7) -0.0123(8) 0.0049(8)
C5 0.0541(10) 0.0507(9) 0.0499(10) -0.0051(7) -0.0108(8) 0.0085(8)
C6 0.0506(10) 0.0494(9) 0.0512(10) -0.0006(7) -0.0171(8) 0.0012(7)
C7 0.0576(11) 0.0521(9) 0.0545(11) -0.0024(8) -0.0173(8) 0.0075(8)
C8 0.0632(11) 0.0573(10) 0.0560(11) -0.0034(8) -0.0180(9) 0.0130(8)
C9 0.0587(11) 0.0549(10) 0.0503(10) -0.0034(8) -0.0162(8) 0.0072(8)
C10 0.0807(14) 0.0744(13) 0.0553(11) 0.0050(9) -0.0238(10) 0.0168(10)
C11 0.0719(12) 0.0486(9) 0.0509(10) -0.0052(8) -0.0194(9) 0.0108(8)
C12 0.0571(10) 0.0488(9) 0.0469(10) -0.0030(7) -0.0129(8) 0.0047(8)
C13 0.0852(14) 0.0586(11) 0.0635(12) -0.0035(9) -0.0317(11) 0.0202(10)
C14 0.0804(14) 0.0551(11) 0.0841(15) -0.0074(10) -0.0201(12) 0.0126(10)
C15 0.0720(12) 0.0609(11) 0.0470(10) -0.0106(8) -0.0174(9) 0.0102(9)
C16 0.0687(12) 0.0533(10) 0.0525(10) -0.0083(8) -0.0171(9) 0.0146(8)
C17 0.0539(10) 0.0527(9) 0.0456(9) 0.0000(7) -0.0134(8) 0.0017(8)
C18 0.0674(12) 0.0568(10) 0.0461(10) -0.0068(8) -0.0127(8) 0.0102(9)
C19 0.0649(11) 0.0549(10) 0.0551(11) -0.0026(8) -0.0158(9) 0.0137(8)
C20 0.0557(10) 0.0552(10) 0.0481(10) -0.0010(8) -0.0142(8) 0.0016(8)
C21 0.0655(11) 0.0631(11) 0.0497(10) -0.0051(8) -0.0181(9) 0.0052(9)
C22 0.0675(12) 0.0627(11) 0.0499(10) -0.0045(8) -0.0161(9) 0.0079(9)
C23 0.0651(12) 0.0581(10) 0.0526(11) -0.0064(8) -0.0171(9) 0.0091(9)
C24 0.0847(14) 0.0667(12) 0.0630(12) 0.0023(9) -0.0277(11) 0.0139(10)
C25 0.0627(11) 0.0516(9) 0.0443(9) -0.0035(7) -0.0121(8) 0.0057(8)
C26 0.0553(10) 0.0505(9) 0.0472(10) -0.0033(7) -0.0106(8) 0.0023(8)
C27 0.0797(13) 0.0657(11) 0.0517(11) 0.0018(9) -0.0244(10) 0.0103(10)
C28 0.1051(17) 0.0727(13) 0.0548(12) -0.0029(10) -0.0223(11) -0.0013(12)
O1 0.1321(14) 0.0818(10) 0.0591(9) -0.0125(7) -0.0329(9) 0.0497(10)
O2 0.0807(9) 0.0751(8) 0.0488(7) -0.0037(6) -0.0197(6) 0.0279(7)
O3 0.0718(8) 0.0539(7) 0.0485(7) -0.0036(5) -0.0191(6) 0.0167(6)
O4 0.1002(11) 0.0746(9) 0.0529(8) -0.0160(7) -0.0303(7) 0.0303(8)
O5 0.0954(10) 0.0586(7) 0.0537(8) -0.0112(6) -0.0326(7) 0.0267(7)
O6 0.1774(18) 0.0897(11) 0.0661(10) -0.0232(9) -0.0546(11) 0.0618(12)
O7 0.0919(10) 0.0622(8) 0.0561(8) -0.0053(6) -0.0248(7) 0.0204(7)
O8 0.0738(8) 0.0591(7) 0.0452(7) -0.0064(5) -0.0181(6) 0.0169(6)
O9 0.0901(10) 0.0614(8) 0.0573(8) -0.0073(6) -0.0160(7) 0.0251(7)
O10 0.0864(9) 0.0544(7) 0.0490(7) -0.0054(5) -0.0244(6) 0.0155(6)

loop_
_atom_type_symbol
_atom_type_description
_atom_type_scat_dispersion_real
_atom_type_scat_dispersion_imag
_atom_type_scat_source
C C 0.0033 0.0016 'International Tables Vol C Tables 4.2.6.8 and 6.1.1.4'
H H 0.0000 0.0000 'International Tables Vol C Tables 4.2.6.8 and 6.1.1.4'
O O 0.0106 0.0060 'International Tables Vol C Tables 4.2.6.8 and 6.1.1.4'

loop_
_geom_angle_atom_site_label_1
_geom_angle_atom_site_label_2
_geom_angle_atom_site_label_3
_geom_angle
_geom_angle_site_symmetry_1
_geom_angle_site_symmetry_3
C2 C1 C6 121.82(16) . .
C2 C1 H1 119.1 . .
C6 C1 H1 119.1 . .
C1 C2 C3 119.45(16) . .
C1 C2 H2 120.3 . .
C3 C2 H2 120.3 . .
O3 C3 C4 115.50(15) . .
O3 C3 C2 124.55(15) . .
C4 C3 C2 119.95(15) . .
C5 C4 C3 119.65(16) . .
C5 C4 H4 120.2 . .
C3 C4 H4 120.2 . .
C4 C5 C6 121.72(16) . .
C4 C5 H5 119.1 . .
C6 C5 H5 119.1 . .
C1 C6 C5 117.41(15) . .
C1 C6 C7 122.89(16) . .
C5 C6 C7 119.68(15) . .
C8 C7 C6 128.80(17) . .
C8 C7 H7 115.6 . .
C6 C7 H7 115.6 . .
C7 C8 C9 121.19(17) . .
C7 C8 H8 119.4 . .
C9 C8 H8 119.4 . .
O1 C9 O2 122.54(16) . .
O1 C9 C8 124.83(17) . .
O2 C9 C8 112.62(15) . .
O2 C10 H10A 109.5 . .
O2 C10 H10B 109.5 . .
H10A C10 H10B 109.5 . .
O2 C10 H10C 109.5 . .
H10A C10 H10C 109.5 . .
H10B C10 H10C 109.5 . .
O3 C11 C12 108.82(14) . .
O3 C11 H11A 109.9 . .
C12 C11 H11A 109.9 . .
O3 C11 H11B 109.9 . .
C12 C11 H11B 109.9 . .
H11A C11 H11B 108.3 . .
O4 C12 O5 124.50(16) . .
O4 C12 C11 126.70(16) . .
O5 C12 C11 108.80(14) . .
O5 C13 C14 107.70(16) . .
O5 C13 H13A 110.2 . .
C14 C13 H13A 110.2 . .
O5 C13 H13B 110.2 . .
C14 C13 H13B 110.2 . .
H13A C13 H13B 108.5 . .
C13 C14 H14A 109.5 . .
C13 C14 H14B 109.5 . .
H14A C14 H14B 109.5 . .
C13 C14 H14C 109.5 . .
H14A C14 H14C 109.5 . .
H14B C14 H14C 109.5 . .
C16 C15 C20 121.90(16) . .
C16 C15 H15 119.1 . .
C20 C15 H15 119.1 . .
C15 C16 C17 119.67(16) . .
C15 C16 H16 120.2 . .
C17 C16 H16 120.2 . .
O8 C17 C18 124.65(15) . .
O8 C17 C16 115.63(15) . .
C18 C17 C16 119.72(16) . .
C19 C18 C17 119.72(16) . .
C19 C18 H18 120.1 . .
C17 C18 H18 120.1 . .
C18 C19 C20 121.88(16) . .
C18 C19 H19 119.1 . .
C20 C19 H19 119.1 . .
C19 C20 C15 117.10(16) . .
C19 C20 C21 123.32(16) . .
C15 C20 C21 119.57(16) . .
C22 C21 C20 129.03(18) . .
C22 C21 H21 115.5 . .
C20 C21 H21 115.5 . .
C21 C22 C23 121.22(18) . .
C21 C22 H22 119.4 . .
C23 C22 H22 119.4 . .
O6 C23 O7 122.05(17) . .
O6 C23 C22 125.13(18) . .
O7 C23 C22 112.81(16) . .
O7 C24 H24A 109.5 . .
O7 C24 H24B 109.5 . .
H24A C24 H24B 109.5 . .
O7 C24 H24C 109.5 . .
H24A C24 H24C 109.5 . .
H24B C24 H24C 109.5 . .
O8 C25 C26 109.17(14) . .
O8 C25 H25A 109.8 . .
C26 C25 H25A 109.8 . .
O8 C25 H25B 109.8 . .
C26 C25 H25B 109.8 . .
H25A C25 H25B 108.3 . .
O9 C26 O10 124.58(16) . .
O9 C26 C25 127.07(16) . .
O10 C26 C25 108.34(14) . .
O10 C27 C28 107.16(16) . .
O10 C27 H27A 110.3 . .
C28 C27 H27A 110.3 . .
O10 C27 H27B 110.3 . .
C28 C27 H27B 110.3 . .
H27A C27 H27B 108.5 . .
C27 C28 H28A 109.5 . .
C27 C28 H28B 109.5 . .
H28A C28 H28B 109.5 . .
C27 C28 H28C 109.5 . .
H28A C28 H28C 109.5 . .
H28B C28 H28C 109.5 . .
C9 O2 C10 116.31(14) . .
C3 O3 C11 116.68(13) . .
C12 O5 C13 117.82(14) . .
C23 O7 C24 115.88(15) . .
C17 O8 C25 116.92(13) . .
C26 O10 C27 117.50(14) . .

loop_
_geom_bond_atom_site_label_1
_geom_bond_atom_site_label_2
_geom_bond_distance
_geom_bond_site_symmetry_2
C1 C2 1.378(2) .
C1 C6 1.391(2) .
C1 H1 0.9300 .
C2 C3 1.388(2) .
C2 H2 0.9300 .
C3 O3 1.3693(19) .
C3 C4 1.386(2) .
C4 C5 1.375(2) .
C4 H4 0.9300 .
C5 C6 1.394(2) .
C5 H5 0.9300 .
C6 C7 1.459(2) .
C7 C8 1.315(3) .
C7 H7 0.9300 .
C8 C9 1.461(2) .
C8 H8 0.9300 .
C9 O1 1.197(2) .
C9 O2 1.330(2) .
C10 O2 1.441(2) .
C10 H10A 0.9600 .
C10 H10B 0.9600 .
C10 H10C 0.9600 .
C11 O3 1.416(2) .
C11 C12 1.496(2) .
C11 H11A 0.9700 .
C11 H11B 0.9700 .
C12 O4 1.186(2) .
C12 O5 1.331(2) .
C13 O5 1.444(2) .
C13 C14 1.489(3) .
C13 H13A 0.9700 .
C13 H13B 0.9700 .
C14 H14A 0.9600 .
C14 H14B 0.9600 .
C14 H14C 0.9600 .
C15 C16 1.372(2) .
C15 C20 1.397(2) .
C15 H15 0.9300 .
C16 C17 1.388(2) .
C16 H16 0.9300 .
C17 O8 1.368(2) .
C17 C18 1.386(2) .
C18 C19 1.376(2) .
C18 H18 0.9300 .
C19 C20 1.390(2) .
C19 H19 0.9300 .
C20 C21 1.453(2) .
C21 C22 1.321(3) .
C21 H21 0.9300 .
C22 C23 1.457(3) .
C22 H22 0.9300 .
C23 O6 1.196(2) .
C23 O7 1.329(2) .
C24 O7 1.440(2) .
C24 H24A 0.9600 .
C24 H24B 0.9600 .
C24 H24C 0.9600 .
C25 O8 1.411(2) .
C25 C26 1.500(2) .
C25 H25A 0.9700 .
C25 H25B 0.9700 .
C26 O9 1.190(2) .
C26 O10 1.332(2) .
C27 O10 1.451(2) .
C27 C28 1.481(3) .
C27 H27A 0.9700 .
C27 H27B 0.9700 .
C28 H28A 0.9600 .
C28 H28B 0.9600 .
C28 H28C 0.9600 .
